data_1532894
loop_
_publ_author_name
'Mironov, Yu.V.'
'Yarovoi, S.S.'
'Solodovnikov, S.F.'
'Fedorov, V.E.'

_publ_section_title
;
 Coordinated bifluoride ions in the first thiofluoride molybdenum
 triangular cluster complex: synthesis and crystal structure of K5 (Mo3 S4
 F7 (F H F)2) * 2(H2 O)
;
_journal_name_full 'Journal of Molecular Structure'
_journal_page_first 195
_journal_page_last 199
_journal_volume 656
_journal_year 2003
_chemical_formula_sum 'F11 H6 K5 Mo3 O2 S4'
_chemical_name_systematic 'K5 (S (S3) (Mo F3) (Mo F2 (F H F))2) (H2 O)2'
_space_group_IT_number 36
_symmetry_space_group_name_Hall 'C 2c -2'
_symmetry_space_group_name_H-M 'C m c 21'
_cell_angle_alpha 90
_cell_angle_beta 90
_cell_angle_gamma 90
_cell_formula_units_Z 4
_cell_length_a 15.106
_cell_length_b 8.782
_cell_length_c 14.3358
_cell_volume 1901.800
_citation_journal_id_ASTM JMOSB4
_cod_data_source_file Mironov_JMOSB4_2003_847.cif
_cod_data_source_block H6F11K5Mo3O2S4
_cod_original_cell_volume 1901.8
_cod_original_formula_sum 'H6 F11 K5 Mo3 O2 S4'
_cod_database_code 1532894

loop_
_symmetry_equiv_pos_as_xyz
x,y,z
-x,-y,z+1/2
-x,y,z
x,-y,z+1/2
x+1/2,y+1/2,z
-x+1/2,-y+1/2,z+1/2
-x+1/2,y+1/2,z
x+1/2,-y+1/2,z+1/2

loop_
_atom_site_label
_atom_site_type_symbol
_atom_site_fract_x
_atom_site_fract_y
_atom_site_fract_z
_atom_site_occupancy
_atom_site_U_iso_or_equiv
F3 F-1 0.1978 0.1614 0.5672 1 0.0
K3 K+1 0.2716 0.5905 0.1566 1 0.0
F2 F-1 0.0866 0.1757 0.0628 1 0.0
Mo2 Mo+4 0.09123 0.22435 0.48838 1 0.0
K1 K+1 0 0.3924 0.1601 1 0.0
F6 F-1 0.1828 0.3487 0.2486 1 0.0
S2 S-2 0 0.3606 0.3925 1 0.0
Mo1 Mo+4 0 -0.04935 0.48343 1 0.0
K2 K+1 0.8336 0.6329 0.4479 1 0.0
S1 S-2 0 0.1262 0.6057 1 0.0
O1 O-2 0.1123 0.6719 0.2638 1 0.0
F5 F-1 0.1969 0.3337 0.4149 1 0.0
S3 S-2 0.1119 0.0276 0.3858 1 0.0
F4 F-1 0.1103 0.4159 0.5699 1 0.0
F1 F-1 0 0.7453 0.4085 1 0.0
H1 H+1 0.185 0.35 0.327 1 0.0
